data_4308286
loop_
_publ_author_name
'Quan-Guo Zhai'
'Xiao-Yuan Wu'
'Shu-Mei Chen'
'Zhen-Guo Zhao'
'Can-Zhong Lu'

_publ_contact_author_address
;
The State Key Laboratory of Structure Chemistry, 
Fujian Institute of Research on the Structure of Matter, 
the Chinese Academy of Sciences,
Fuzhou, Fujian, 350002
P. R. China
;
_publ_contact_author_email czlu@ms.fjirsm.ac.cn
_publ_contact_author_fax 86-591-83714946
_publ_contact_author_name 'Can-Zhong Lu'
_publ_contact_author_phone 86-591-83705794
_publ_section_title
;
Construction of Ag/1,2,4-Triazole/Polyoxometalates Hybrid Family Varying
from Diverse Supramolecular Assemblies to 3-D Rod-Packing Framework
;
_journal_name_full 'Inorganic Chemistry'
_journal_page_first 5046
_journal_page_last 5058
_journal_paper_doi 10.1021/ic700415w
_journal_volume 46
_journal_year 2007
_chemical_formula_moiety 'C8 H12 Ag4 Mo8 N12 O26'
_chemical_formula_sum 'C8 H12 Ag4 Mo8 N12 O26'
_chemical_formula_weight 1891.30
_chemical_name_systematic
; 
 ? 
;
_space_group_IT_number 2
_symmetry_cell_setting triclinic
_symmetry_space_group_name_Hall '-P 1'
_symmetry_space_group_name_H-M 'P -1'
_atom_sites_solution_hydrogens geom
_atom_sites_solution_primary direct
_atom_sites_solution_secondary difmap
_audit_creation_method SHELXL-97
_cell_angle_alpha 106.6160(10)
_cell_angle_beta 102.630(2)
_cell_angle_gamma 100.051(3)
_cell_formula_units_Z 1
_cell_length_a 7.8389(6)
_cell_length_b 9.9999(7)
_cell_length_c 11.6357(9)
_cell_measurement_reflns_used 2151
_cell_measurement_temperature 293(2)
_cell_measurement_theta_max 27.4835
_cell_measurement_theta_min 2.1969
_cell_volume 825.00(11)
_computing_cell_refinement SAINT
_computing_data_collection SMART
_computing_data_reduction SAINT
_computing_structure_refinement 'SHELXL-97 (Sheldrick, 1997)'
_computing_structure_solution 'SHELXS-97 (Sheldrick, 1990)'
_diffrn_ambient_temperature 293(2)
_diffrn_detector_area_resol_mean 14.6306
_diffrn_measured_fraction_theta_full 0.983
_diffrn_measured_fraction_theta_max 0.983
_diffrn_measurement_device_type 'SMART CCD'
_diffrn_measurement_method dtprofit.ref
_diffrn_radiation_monochromator graphite
_diffrn_radiation_source 'fine-focus sealed tube'
_diffrn_radiation_type MoK\a
_diffrn_radiation_wavelength 0.71073
_diffrn_reflns_av_R_equivalents 0.0193
_diffrn_reflns_av_sigmaI/netI 0.0301
_diffrn_reflns_limit_h_max 8
_diffrn_reflns_limit_h_min -10
_diffrn_reflns_limit_k_max 12
_diffrn_reflns_limit_k_min -12
_diffrn_reflns_limit_l_max 15
_diffrn_reflns_limit_l_min -14
_diffrn_reflns_number 6343
_diffrn_reflns_theta_full 27.48
_diffrn_reflns_theta_max 27.48
_diffrn_reflns_theta_min 2.37
_exptl_absorpt_coefficient_mu 5.360
_exptl_absorpt_correction_T_max 0.6737
_exptl_absorpt_correction_T_min 0.3851
_exptl_absorpt_correction_type multi-scan
_exptl_absorpt_process_details SADABS
_exptl_crystal_colour green
_exptl_crystal_density_diffrn 3.807
_exptl_crystal_density_method 'not measured'
_exptl_crystal_description block
_exptl_crystal_F_000 876
_exptl_crystal_size_max 0.22
_exptl_crystal_size_mid 0.10
_exptl_crystal_size_min 0.08
_refine_diff_density_max 0.993
_refine_diff_density_min -0.930
_refine_diff_density_rms 0.164
_refine_ls_extinction_method none
_refine_ls_goodness_of_fit_ref 1.024
_refine_ls_hydrogen_treatment constr
_refine_ls_matrix_type full
_refine_ls_number_parameters 262
_refine_ls_number_reflns 3711
_refine_ls_number_restraints 0
_refine_ls_restrained_S_all 1.024
_refine_ls_R_factor_all 0.0307
_refine_ls_R_factor_gt 0.0261
_refine_ls_shift/su_max 0.001
_refine_ls_shift/su_mean 0.000
_refine_ls_structure_factor_coef Fsqd
_refine_ls_weighting_details 'calc w=1/[\s^2^(Fo^2^)+(0.0373P)^2^+0.0000P] where P=(Fo^2^+2Fc^2^)/3'
_refine_ls_weighting_scheme calc
_refine_ls_wR_factor_gt 0.0622
_refine_ls_wR_factor_ref 0.0652
_reflns_number_gt 3343
_reflns_number_total 3711
_reflns_threshold_expression >2sigma(I)
_cod_data_source_file ic700415w-file003_5.cif
_cod_data_source_block 5
_cod_depositor_comments
;
The following automatic conversions were performed:
'_symmetry_cell_setting' value 'Triclinic' changed to 'triclinic'
according to '/home/saulius/struct/CIF-dictionaries/cif_core.dic'
dictionary named 'cif_core.dic' version 2.4.1 from
2010-06-29.

'_exptl_absorpt_correction_type' value 'Multi-scan' changed
to 'multi-scan' according to
'/home/saulius/struct/CIF-dictionaries/cif_core.dic' dictionary named
'cif_core.dic' version 2.4.1 from 2010-06-29.

Automatic conversion script
Id: cif_fix_enum 1527 2010-12-29 10:47:43Z saulius 
;
_cod_original_sg_symbol_Hall -P1
_cod_database_code 4308286

loop_
_symmetry_equiv_pos_as_xyz
'x, y, z'
'-x, -y, -z'

loop_
_atom_site_label
_atom_site_type_symbol
_atom_site_fract_x
_atom_site_fract_y
_atom_site_fract_z
_atom_site_U_iso_or_equiv
_atom_site_adp_type
_atom_site_occupancy
_atom_site_symmetry_multiplicity
_atom_site_calc_flag
_atom_site_refinement_flags
_atom_site_disorder_assembly
_atom_site_disorder_group
Ag1 Ag 0.78336(5) 0.95728(4) 0.51438(3) 0.03192(10) Uani 1 1 d . . .
Ag2 Ag 0.27424(6) 0.98758(4) 0.02688(3) 0.03739(12) Uani 1 1 d . . .
Mo1 Mo 0.57986(4) 0.56558(4) 0.31105(3) 0.01279(8) Uani 1 1 d . . .
Mo2 Mo 0.97374(4) 0.62275(3) 0.25771(3) 0.01195(8) Uani 1 1 d . . .
Mo3 Mo 0.78613(4) 0.63227(3) -0.08049(3) 0.01019(8) Uani 1 1 d . . .
Mo4 Mo 0.62215(4) 0.37992(3) 0.02084(3) 0.00994(8) Uani 1 1 d . . .
C1 C -0.0231(6) 0.7609(5) -0.3593(4) 0.0234(9) Uani 1 1 d . . .
H1A H -0.0773 0.6763 -0.4271 0.028 Uiso 1 1 calc R . .
C2 C 0.6135(6) 1.1752(5) 0.4060(4) 0.0217(9) Uani 1 1 d . . .
H2A H 0.6779 1.2557 0.4756 0.026 Uiso 1 1 calc R . .
C3 C 0.0560(7) 0.9780(5) -0.2386(4) 0.0290(11) Uani 1 1 d . . .
H3A H 0.0637 1.0761 -0.2076 0.035 Uiso 1 1 calc R . .
C4 C 0.5024(6) 0.9618(5) 0.2787(4) 0.0277(11) Uani 1 1 d . . .
H4A H 0.4768 0.8618 0.2446 0.033 Uiso 1 1 calc R . .
N1 N 0.9459(5) 0.8892(4) 0.6478(3) 0.0251(8) Uani 1 1 d . . .
N2 N 0.1506(5) 0.9113(4) -0.1767(3) 0.0218(8) Uani 1 1 d . . .
N3 N 0.4276(5) 1.0421(4) 0.2221(3) 0.0253(9) Uani 1 1 d . . .
N4 N 0.6220(5) 1.0405(4) 0.3930(3) 0.0216(8) Uani 1 1 d . . .
N5 N 0.4994(5) 1.1772(4) 0.3048(3) 0.0211(8) Uani 1 1 d . . .
H5A H 0.4745 1.2537 0.2933 0.025 Uiso 1 1 calc R . .
N6 N 0.0969(5) 0.7720(4) -0.2549(3) 0.0198(7) Uani 1 1 d . . .
H6A H 0.1349 0.7017 -0.2390 0.024 Uiso 1 1 calc R . .
O1 O 0.9158(3) 0.5231(3) -0.1511(2) 0.0156(6) Uani 1 1 d . . .
O2 O 0.4673(4) 0.6895(3) 0.3641(3) 0.0238(7) Uani 1 1 d . . .
O3 O 0.9123(4) 0.8044(3) -0.0353(3) 0.0175(6) Uani 1 1 d . . .
O4 O 0.6694(4) 0.5176(3) 0.4353(3) 0.0244(7) Uani 1 1 d . . .
O5 O 1.1202(4) 0.7784(3) 0.2762(3) 0.0224(6) Uani 1 1 d . . .
O6 O 0.4156(3) 0.2607(3) 0.0022(2) 0.0147(6) Uani 1 1 d . . .
O7 O 0.7864(4) 0.7018(3) 0.3085(3) 0.0162(6) Uani 1 1 d . . .
O8 O 1.0586(4) 0.5758(3) 0.3840(3) 0.0222(6) Uani 1 1 d . . .
O9 O 0.7298(3) 0.4282(3) 0.1941(2) 0.0131(5) Uani 1 1 d . . .
O10 O 0.5403(3) 0.4589(3) -0.1095(2) 0.0110(5) Uani 1 1 d . . .
O11 O 0.8171(3) 0.5833(3) 0.0670(2) 0.0126(5) Uani 1 1 d . . .
O12 O 0.6196(3) 0.6151(3) -0.2321(2) 0.0140(6) Uani 1 1 d . . .
O13 O 0.7440(4) 0.2709(3) -0.0429(3) 0.0172(6) Uani 1 1 d . . .

loop_
_atom_site_aniso_label
_atom_site_aniso_U_11
_atom_site_aniso_U_22
_atom_site_aniso_U_33
_atom_site_aniso_U_23
_atom_site_aniso_U_13
_atom_site_aniso_U_12
Ag1 0.0355(2) 0.0351(2) 0.02464(19) 0.01591(16) -0.00392(15) 0.01340(16)
Ag2 0.0557(3) 0.0257(2) 0.01852(19) 0.00486(15) -0.01213(16) 0.01276(18)
Mo1 0.01275(16) 0.01361(17) 0.01002(16) 0.00239(13) 0.00124(12) 0.00360(12)
Mo2 0.01137(16) 0.01084(17) 0.01080(16) 0.00168(12) 0.00019(12) 0.00271(12)
Mo3 0.00943(15) 0.00992(16) 0.01090(16) 0.00375(12) 0.00138(11) 0.00314(11)
Mo4 0.01041(15) 0.00875(16) 0.00947(15) 0.00258(12) 0.00042(11) 0.00335(11)
C1 0.028(2) 0.020(2) 0.017(2) 0.0053(17) -0.0011(17) 0.0043(17)
C2 0.027(2) 0.018(2) 0.015(2) 0.0008(16) 0.0021(16) 0.0050(17)
C3 0.043(3) 0.019(2) 0.018(2) 0.0046(18) -0.0056(19) 0.013(2)
C4 0.041(3) 0.015(2) 0.019(2) 0.0064(18) -0.0083(19) 0.0059(19)
N1 0.032(2) 0.025(2) 0.0157(18) 0.0059(16) -0.0009(15) 0.0123(16)
N2 0.0283(19) 0.0148(18) 0.0176(18) 0.0040(14) -0.0016(14) 0.0060(14)
N3 0.032(2) 0.0143(19) 0.0184(19) 0.0047(15) -0.0097(15) 0.0018(15)
N4 0.0244(18) 0.022(2) 0.0165(18) 0.0080(15) -0.0002(14) 0.0062(15)
N5 0.0212(18) 0.0157(18) 0.0250(19) 0.0076(15) 0.0012(15) 0.0070(14)
N6 0.0218(18) 0.0148(18) 0.0223(19) 0.0068(15) 0.0025(14) 0.0073(14)
O1 0.0148(13) 0.0168(15) 0.0155(14) 0.0043(11) 0.0033(11) 0.0078(11)
O2 0.0242(15) 0.0220(17) 0.0249(16) 0.0037(13) 0.0097(12) 0.0091(12)
O3 0.0175(14) 0.0113(14) 0.0214(15) 0.0041(12) 0.0025(11) 0.0039(11)
O4 0.0264(16) 0.0285(18) 0.0157(15) 0.0101(13) -0.0005(12) 0.0042(13)
O5 0.0186(14) 0.0152(15) 0.0295(17) 0.0030(13) 0.0067(12) 0.0023(11)
O6 0.0165(13) 0.0126(14) 0.0152(14) 0.0042(11) 0.0047(10) 0.0046(11)
O7 0.0162(13) 0.0105(14) 0.0195(14) 0.0008(11) 0.0053(11) 0.0039(10)
O8 0.0232(15) 0.0266(17) 0.0173(15) 0.0088(13) 0.0033(12) 0.0082(13)
O9 0.0149(13) 0.0128(14) 0.0099(13) 0.0040(11) 0.0004(10) 0.0029(10)
O10 0.0115(12) 0.0125(13) 0.0087(12) 0.0039(10) 0.0012(9) 0.0039(10)
O11 0.0133(13) 0.0118(14) 0.0112(13) 0.0034(11) 0.0012(10) 0.0034(10)
O12 0.0140(13) 0.0136(14) 0.0145(13) 0.0075(11) 0.0012(10) 0.0028(10)
O13 0.0170(14) 0.0149(15) 0.0180(14) 0.0025(12) 0.0023(11) 0.0081(11)

loop_
_atom_type_symbol
_atom_type_description
_atom_type_scat_dispersion_real
_atom_type_scat_dispersion_imag
_atom_type_scat_source
C C 0.0033 0.0016 'International Tables Vol C Tables 4.2.6.8 and 6.1.1.4'
H H 0.0000 0.0000 'International Tables Vol C Tables 4.2.6.8 and 6.1.1.4'
N N 0.0061 0.0033 'International Tables Vol C Tables 4.2.6.8 and 6.1.1.4'
O O 0.0106 0.0060 'International Tables Vol C Tables 4.2.6.8 and 6.1.1.4'
Mo Mo -1.6832 0.6857 'International Tables Vol C Tables 4.2.6.8 and 6.1.1.4'
Ag Ag -0.8971 1.1015 'International Tables Vol C Tables 4.2.6.8 and 6.1.1.4'

loop_
_geom_angle_atom_site_label_1
_geom_angle_atom_site_label_2
_geom_angle_atom_site_label_3
_geom_angle
_geom_angle_site_symmetry_1
_geom_angle_site_symmetry_3
_geom_angle_publ_flag
N1 Ag1 N4 175.39(14) . . ?
N3 Ag2 N2 170.70(15) . . ?
O2 Mo1 O4 105.91(15) . . ?
O2 Mo1 O7 96.18(13) . . ?
O4 Mo1 O7 101.68(13) . . ?
O2 Mo1 O12 101.71(13) . 2_665 ?
O4 Mo1 O12 93.59(12) . 2_665 ?
O7 Mo1 O12 152.30(12) . 2_665 ?
O2 Mo1 O10 93.09(12) . 2_665 ?
O4 Mo1 O10 158.01(14) . 2_665 ?
O7 Mo1 O10 86.85(11) . 2_665 ?
O12 Mo1 O10 71.34(10) 2_665 2_665 ?
O2 Mo1 O9 163.11(13) . . ?
O4 Mo1 O9 89.97(13) . . ?
O7 Mo1 O9 74.57(10) . . ?
O12 Mo1 O9 82.55(10) 2_665 . ?
O10 Mo1 O9 72.62(9) 2_665 . ?
O5 Mo2 O8 105.34(14) . . ?
O5 Mo2 O7 98.50(13) . . ?
O8 Mo2 O7 99.90(14) . . ?
O5 Mo2 O1 99.42(13) . 2_765 ?
O8 Mo2 O1 89.58(13) . 2_765 ?
O7 Mo2 O1 156.71(11) . 2_765 ?
O5 Mo2 O11 97.21(13) . . ?
O8 Mo2 O11 155.29(13) . . ?
O7 Mo2 O11 86.37(11) . . ?
O1 Mo2 O11 76.72(10) 2_765 . ?
O5 Mo2 O9 165.21(12) . . ?
O8 Mo2 O9 89.09(12) . . ?
O7 Mo2 O9 75.40(10) . . ?
O1 Mo2 O9 83.60(10) 2_765 . ?
O11 Mo2 O9 69.25(9) . . ?
O3 Mo3 O1 105.28(13) . . ?
O3 Mo3 O11 105.51(12) . . ?
O1 Mo3 O11 97.05(12) . . ?
O3 Mo3 O12 101.99(12) . . ?
O1 Mo3 O12 95.85(12) . . ?
O11 Mo3 O12 145.19(11) . . ?
O3 Mo3 O10 155.50(12) . . ?
O1 Mo3 O10 99.14(11) . . ?
O11 Mo3 O10 72.83(10) . . ?
O12 Mo3 O10 73.27(10) . . ?
O3 Mo3 O6 83.71(12) . 2_665 ?
O1 Mo3 O6 170.89(11) . 2_665 ?
O11 Mo3 O6 81.67(10) . 2_665 ?
O12 Mo3 O6 80.56(11) . 2_665 ?
O10 Mo3 O6 71.83(10) . 2_665 ?
O13 Mo4 O6 104.24(13) . . ?
O13 Mo4 O9 102.47(13) . . ?
O6 Mo4 O9 100.30(12) . . ?
O13 Mo4 O10 102.21(12) . . ?
O6 Mo4 O10 98.72(11) . . ?
O9 Mo4 O10 143.87(11) . . ?
O13 Mo4 O11 97.36(12) . . ?
O6 Mo4 O11 158.25(12) . . ?
O9 Mo4 O11 77.18(10) . . ?
O10 Mo4 O11 73.84(10) . . ?
O13 Mo4 O10 177.57(11) . 2_665 ?
O6 Mo4 O10 78.07(11) . 2_665 ?
O9 Mo4 O10 77.73(10) . 2_665 ?
O10 Mo4 O10 76.55(11) . 2_665 ?
O11 Mo4 O10 80.30(9) . 2_665 ?
N1 C1 N6 109.7(4) 1_454 . ?
N1 C1 H1A 125.2 1_454 . ?
N6 C1 H1A 125.2 . . ?
N5 C2 N4 109.5(4) . . ?
N5 C2 H2A 125.3 . . ?
N4 C2 H2A 125.3 . . ?
N2 C3 N1 113.3(4) . 1_454 ?
N2 C3 H3A 123.3 . . ?
N1 C3 H3A 123.3 1_454 . ?
N3 C4 N4 112.8(4) . . ?
N3 C4 H4A 123.6 . . ?
N4 C4 H4A 123.6 . . ?
C1 N1 C3 103.8(4) 1_656 1_656 ?
C1 N1 Ag1 131.1(3) 1_656 . ?
C3 N1 Ag1 124.9(3) 1_656 . ?
C3 N2 N6 103.6(3) . . ?
C3 N2 Ag2 125.7(3) . . ?
N6 N2 Ag2 126.5(3) . . ?
C4 N3 N5 103.7(3) . . ?
C4 N3 Ag2 129.7(3) . . ?
N5 N3 Ag2 125.3(3) . . ?
C2 N4 C4 103.8(3) . . ?
C2 N4 Ag1 130.2(3) . . ?
C4 N4 Ag1 126.0(3) . . ?
C2 N5 N3 110.3(3) . . ?
C2 N5 H5A 124.9 . . ?
N3 N5 H5A 124.9 . . ?
C1 N6 N2 109.6(3) . . ?
C1 N6 H6A 125.2 . . ?
N2 N6 H6A 125.2 . . ?
Mo3 O1 Mo2 170.14(15) . 2_765 ?
Mo4 O6 Mo3 114.93(13) . 2_665 ?
Mo2 O7 Mo1 116.21(14) . . ?
Mo4 O9 Mo2 108.80(12) . . ?
Mo4 O9 Mo1 111.55(12) . . ?
Mo2 O9 Mo1 90.59(10) . . ?
Mo4 O10 Mo3 102.08(10) . . ?
Mo4 O10 Mo1 151.72(14) . 2_665 ?
Mo3 O10 Mo1 94.75(9) . 2_665 ?
Mo4 O10 Mo4 103.45(11) . 2_665 ?
Mo3 O10 Mo4 95.13(10) . 2_665 ?
Mo1 O10 Mo4 97.42(9) 2_665 2_665 ?
Mo3 O11 Mo4 106.76(11) . . ?
Mo3 O11 Mo2 149.34(14) . . ?
Mo4 O11 Mo2 103.43(11) . . ?
Mo3 O12 Mo1 116.58(13) . 2_665 ?

loop_
_geom_bond_atom_site_label_1
_geom_bond_atom_site_label_2
_geom_bond_distance
_geom_bond_site_symmetry_2
_geom_bond_publ_flag
Ag1 N1 2.130(4) . ?
Ag1 N4 2.132(3) . ?
Ag2 N3 2.184(3) . ?
Ag2 N2 2.200(3) . ?
Mo1 O2 1.696(3) . ?
Mo1 O4 1.698(3) . ?
Mo1 O7 1.937(3) . ?
Mo1 O12 1.997(3) 2_665 ?
Mo1 O10 2.253(2) 2_665 ?
Mo1 O9 2.305(3) . ?
Mo2 O5 1.692(3) . ?
Mo2 O8 1.702(3) . ?
Mo2 O7 1.910(3) . ?
Mo2 O1 2.072(3) 2_765 ?
Mo2 O11 2.173(2) . ?
Mo2 O9 2.291(3) . ?
Mo3 O3 1.696(3) . ?
Mo3 O1 1.772(3) . ?
Mo3 O11 1.894(3) . ?
Mo3 O12 1.894(2) . ?
Mo3 O10 2.247(2) . ?
Mo3 O6 2.266(3) 2_665 ?
Mo4 O13 1.692(3) . ?
Mo4 O6 1.765(3) . ?
Mo4 O9 1.889(3) . ?
Mo4 O10 1.942(2) . ?
Mo4 O11 2.166(3) . ?
Mo4 O10 2.371(3) 2_665 ?
C1 N1 1.330(6) 1_454 ?
C1 N6 1.326(5) . ?
C1 H1A 0.9300 . ?
C2 N5 1.321(5) . ?
C2 N4 1.327(5) . ?
C2 H2A 0.9300 . ?
C3 N2 1.313(5) . ?
C3 N1 1.358(5) 1_454 ?
C3 H3A 0.9300 . ?
C4 N3 1.312(5) . ?
C4 N4 1.366(5) . ?
C4 H4A 0.9300 . ?
N1 C1 1.330(6) 1_656 ?
N1 C3 1.358(5) 1_656 ?
N2 N6 1.360(5) . ?
N3 N5 1.350(5) . ?
N5 H5A 0.8600 . ?
N6 H6A 0.8600 . ?
O1 Mo2 2.072(3) 2_765 ?
O6 Mo3 2.266(3) 2_665 ?
O10 Mo1 2.253(2) 2_665 ?
O10 Mo4 2.371(3) 2_665 ?
O12 Mo1 1.997(3) 2_665 ?

loop_
_geom_hbond_atom_site_label_D
_geom_hbond_atom_site_label_H
_geom_hbond_atom_site_label_A
_geom_hbond_distance_DH
_geom_hbond_distance_HA
_geom_hbond_distance_DA
_geom_hbond_angle_DHA
_geom_hbond_site_symmetry_A
N5 H5A O12 0.86 1.85 2.690(4) 165.6 2_675
N6 H6A O9 0.86 1.93 2.774(4) 167.8 2_665
C1 H1A O4 0.93 2.25 3.091(5) 149.3 1_454
C2 H2A O8 0.93 2.35 3.212(5) 154.5 2_776
C3 H3A O5 0.93 2.39 3.091(5) 131.8 2_675
C4 H4A O2 0.93 2.51 3.144(5) 126.0 .
